data_7045002
loop_
_publ_author_name
'Elsayed Moussa, M.'
'Attenberger, B.'
'Peresypkina, E. V.'
'Scheer, M.'

_publ_section_title
;
 Neutral two-dimensional organometallic-organic hybrid polymers based on
 pentaphosphaferrocene, bipyridyl linkers and CuCl.
;
_journal_issue 4
_journal_name_full 'Dalton transactions (Cambridge, England : 2003)'
_journal_page_first 1014
_journal_page_last 1017
_journal_paper_doi 10.1039/c7dt04286h
_journal_volume 47
_journal_year 2018
_chemical_formula_moiety 'C20 H23 Cl2 Cu2 Fe N2 P5, (C5 H12)0.5'
_chemical_formula_structural '[Cu2 Cl2 (Cp* Fe P5) (C10 H8 N2)] 0.5 (C5 H12)'
_chemical_formula_sum 'C22.5 H29 Cl2 Cu2 Fe N2 P5'
_chemical_formula_weight 736.16
_space_group_crystal_system orthorhombic
_space_group_IT_number 62
_space_group_name_Hall '-P 2ac 2n'
_space_group_name_H-M_alt 'P n m a'
_symmetry_space_group_name_Hall '-P 2ac 2n'
_symmetry_space_group_name_H-M 'P n m a'
_atom_sites_solution_hydrogens geom
_atom_sites_solution_primary direct
_atom_sites_solution_secondary difmap
_audit_creation_method SHELXL-2014/7
_audit_update_record
;
2017-10-30 deposited with the CCDC.
2017-11-29 downloaded from the CCDC.
;
_cell_angle_alpha 90
_cell_angle_beta 90
_cell_angle_gamma 90
_cell_formula_units_Z 8
_cell_length_a 12.3031(2)
_cell_length_b 19.7158(3)
_cell_length_c 24.8166(4)
_cell_measurement_reflns_used 6067
_cell_measurement_temperature 123.0(1)
_cell_measurement_theta_max 74.1098
_cell_measurement_theta_min 3.5591
_cell_volume 6019.65(17)
_computing_cell_refinement
;
CrysAlisPro, Agilent Technologies,
Version 1.171.35.21 (release 20-01-2012 CrysAlis171 .NET)
(compiled Jan 23 2012,18:06:46)
;
_computing_data_collection
;
CrysAlisPro, Agilent Technologies,
Version 1.171.35.21 (release 20-01-2012 CrysAlis171 .NET)
(compiled Jan 23 2012,18:06:46)
;
_computing_data_reduction
;
CrysAlisPro, Agilent Technologies,
Version 1.171.35.21 (release 20-01-2012 CrysAlis171 .NET)
(compiled Jan 23 2012,18:06:46)
;
_computing_molecular_graphics 'Olex2 1.2.7 Alpha (Dolomanov, 2009)'
_computing_publication_material 'Olex2 1.2.7 Alpha (Dolomanov, 2009)'
_computing_structure_refinement 'SHELXL-2014/7 (Sheldrick, 2014)'
_computing_structure_solution 'SHELXS-97 (Sheldrick, 2008)'
_diffrn_ambient_temperature 123.0(1)
_diffrn_detector_area_resol_mean 10.3546
_diffrn_measured_fraction_theta_full 0.991
_diffrn_measured_fraction_theta_max 0.962
_diffrn_measurement_device_type 'SuperNova, Single source at offset), Atlas'
_diffrn_measurement_method '\w scans'
_diffrn_radiation_monochromator mirror
_diffrn_radiation_source 'SuperNova (Cu) X-ray Source'
_diffrn_radiation_type CuK\a
_diffrn_radiation_wavelength 1.54178
_diffrn_reflns_av_R_equivalents 0.0240
_diffrn_reflns_av_unetI/netI 0.0264
_diffrn_reflns_Laue_measured_fraction_full 0.991
_diffrn_reflns_Laue_measured_fraction_max 0.962
_diffrn_reflns_limit_h_max 9
_diffrn_reflns_limit_h_min -15
_diffrn_reflns_limit_k_max 24
_diffrn_reflns_limit_k_min -20
_diffrn_reflns_limit_l_max 29
_diffrn_reflns_limit_l_min -24
_diffrn_reflns_number 13320
_diffrn_reflns_point_group_measured_fraction_full 0.991
_diffrn_reflns_point_group_measured_fraction_max 0.962
_diffrn_reflns_theta_full 67.500
_diffrn_reflns_theta_max 74.270
_diffrn_reflns_theta_min 3.562
_exptl_absorpt_coefficient_mu 9.729
_exptl_absorpt_correction_T_max 0.554
_exptl_absorpt_correction_T_min 0.328
_exptl_absorpt_correction_type analytical
_exptl_absorpt_process_details
;
CrysAlisPro, Agilent Technologies,
Version 1.171.35.21 (release 20-01-2012 CrysAlis171 .NET)
(compiled Jan 23 2012,18:06:46)
Analytical numeric absorption correction using a multifaceted crystal
            model based on expressions derived by R.C. Clark & J.S. Reid.
(Clark, R. C. & Reid, J. S. (1995). Acta Cryst. A51, 887-897)
;
_exptl_crystal_colour brown
_exptl_crystal_density_diffrn 1.625
_exptl_crystal_description prism
_exptl_crystal_F_000 2968
_exptl_crystal_size_max 0.204
_exptl_crystal_size_mid 0.183
_exptl_crystal_size_min 0.075
_refine_diff_density_max 0.335
_refine_diff_density_min -0.492
_refine_diff_density_rms 0.064
_refine_ls_extinction_method none
_refine_ls_goodness_of_fit_ref 1.026
_refine_ls_hydrogen_treatment constr
_refine_ls_matrix_type full
_refine_ls_number_parameters 360
_refine_ls_number_reflns 6092
_refine_ls_number_restraints 0
_refine_ls_restrained_S_all 1.026
_refine_ls_R_factor_all 0.0344
_refine_ls_R_factor_gt 0.0287
_refine_ls_shift/su_max 0.001
_refine_ls_shift/su_mean 0.000
_refine_ls_structure_factor_coef Fsqd
_refine_ls_weighting_details 'w=1/[\s^2^(Fo^2^)+(0.0359P)^2^+2.5585P] where P=(Fo^2^+2Fc^2^)/3'
_refine_ls_weighting_scheme calc
_refine_ls_wR_factor_gt 0.0694
_refine_ls_wR_factor_ref 0.0728
_reflns_Friedel_coverage 0.000
_reflns_number_gt 5391
_reflns_number_total 6092
_reflns_threshold_expression 'I > 2\s(I)'
_cod_data_source_file c7dt04286h2.cif
_cod_data_source_block 2017
_cod_depositor_comments 'Adding full bibliography for 7045002--7045004.cif.'
_cod_original_formula_sum 'C22.50 H29 Cl2 Cu2 Fe N2 P5'
_cod_database_code 7045002
_shelx_shelxl_version_number 2014/7
_shelx_space_group_comment
;
The symmetry employed for this shelxl refinement is uniquely defined
by the following loop, which should always be used as a source of
symmetry information in preference to the above space-group names.
They are only intended as comments.
;
_shelx_estimated_absorpt_t_min 0.242
_shelx_estimated_absorpt_t_max 0.529

loop_
_space_group_symop_operation_xyz
'x, y, z'
'-x+1/2, -y, z+1/2'
'-x, y+1/2, -z'
'x+1/2, -y+1/2, -z+1/2'
'-x, -y, -z'
'x-1/2, y, -z-1/2'
'x, -y-1/2, z'
'-x-1/2, y-1/2, z-1/2'

loop_
_atom_site_label
_atom_site_type_symbol
_atom_site_fract_x
_atom_site_fract_y
_atom_site_fract_z
_atom_site_U_iso_or_equiv
_atom_site_adp_type
_atom_site_occupancy
_atom_site_site_symmetry_order
_atom_site_calc_flag
_atom_site_refinement_flags_posn
_atom_site_refinement_flags_adp
_atom_site_refinement_flags_occupancy
_atom_site_disorder_assembly
_atom_site_disorder_group
Cu1 Cu 0.24942(3) 0.56249(2) 0.40430(2) 0.02293(8) Uani 1 1 d . . . . .
Cu2 Cu 0.27218(3) 0.43795(2) 0.35282(2) 0.02787(9) Uani 1 1 d . . . . .
Fe1 Fe 0.17841(4) 0.7500 0.32166(2) 0.01846(10) Uani 1 2 d S T P . .
Fe2 Fe 0.30654(4) 0.2500 0.44428(2) 0.02156(11) Uani 1 2 d S T P . .
Cl1 Cl 0.10870(4) 0.48859(3) 0.38107(2) 0.02725(12) Uani 1 1 d . . . . .
Cl2 Cl 0.41477(4) 0.51275(3) 0.37559(2) 0.02972(12) Uani 1 1 d . . . . .
P1 P 0.34767(5) 0.69634(3) 0.30503(2) 0.02691(13) Uani 1 1 d . . . . .
P2 P 0.26020(4) 0.66564(3) 0.37386(2) 0.02387(12) Uani 1 1 d . . . . .
P3 P 0.20225(7) 0.7500 0.41707(3) 0.02560(17) Uani 1 2 d S T P . .
P4 P 0.21354(7) 0.2500 0.35958(4) 0.03108(19) Uani 1 2 d S T P . .
P5 P 0.31128(5) 0.33450(3) 0.37733(2) 0.02949(13) Uani 1 1 d . . . . .
P6 P 0.46326(5) 0.30351(3) 0.40824(3) 0.03177(14) Uani 1 1 d . . . . .
N1 N 0.24980(14) 0.55682(10) 0.48576(7) 0.0235(4) Uani 1 1 d . . . . .
N2 N 0.23950(16) 0.55197(10) 0.77119(8) 0.0278(4) Uani 1 1 d . . . . .
C11 C 0.1172(3) 0.7500 0.24293(13) 0.0273(7) Uani 1 2 d S T P . .
C12 C 0.07976(18) 0.80887(12) 0.27114(9) 0.0257(5) Uani 1 1 d . . . . .
C13 C 0.01879(16) 0.78628(12) 0.31663(9) 0.0248(4) Uani 1 1 d . . . . .
C14 C 0.1791(3) 0.7500 0.19119(14) 0.0434(9) Uani 1 2 d S T P . .
H14A H 0.2434 0.7210 0.1948 0.065 Uiso 0.5 1 calc R U P A -1
H14B H 0.2020 0.7964 0.1826 0.065 Uiso 0.5 1 calc R U P A -1
H14C H 0.1327 0.7327 0.1622 0.065 Uiso 0.5 1 calc R U P A -1
C15 C 0.0977(2) 0.88135(13) 0.25464(11) 0.0357(6) Uani 1 1 d . . . . .
H15A H 0.0956 0.9105 0.2866 0.054 Uiso 1 1 calc R U . . .
H15B H 0.0404 0.8952 0.2295 0.054 Uiso 1 1 calc R U . . .
H15C H 0.1687 0.8856 0.2371 0.054 Uiso 1 1 calc R U . . .
C16 C -0.0384(2) 0.83197(14) 0.35579(11) 0.0356(6) Uani 1 1 d . . . . .
H16A H -0.1069 0.8476 0.3400 0.053 Uiso 1 1 calc R U . . .
H16B H 0.0078 0.8711 0.3639 0.053 Uiso 1 1 calc R U . . .
H16C H -0.0535 0.8070 0.3891 0.053 Uiso 1 1 calc R U . . .
C21 C 0.1824(3) 0.28584(18) 0.49371(12) 0.0293(6) Uani 0.8 1 d . . P B 1
C22 C 0.2856(4) 0.30875(18) 0.51288(14) 0.0335(7) Uani 0.8 1 d . . P B 1
C23 C 0.3501(4) 0.2500 0.52483(18) 0.0387(12) Uani 0.8 2 d S T P B 1
C24 C 0.0891(4) 0.3304(3) 0.47863(17) 0.0677(15) Uani 0.8 1 d . . P B 1
H24A H 0.0427 0.3377 0.5102 0.102 Uiso 0.8 1 calc R U P B 1
H24B H 0.0467 0.3087 0.4500 0.102 Uiso 0.8 1 calc R U P B 1
H24C H 0.1166 0.3742 0.4658 0.102 Uiso 0.8 1 calc R U P B 1
C25 C 0.3165(5) 0.3812(2) 0.5210(2) 0.0834(19) Uani 0.8 1 d . . P B 1
H25A H 0.2867 0.3973 0.5553 0.125 Uiso 0.8 1 calc R U P B 1
H25B H 0.2873 0.4086 0.4914 0.125 Uiso 0.8 1 calc R U P B 1
H25C H 0.3959 0.3851 0.5216 0.125 Uiso 0.8 1 calc R U P B 1
C26 C 0.4637(5) 0.2500 0.5467(2) 0.094(3) Uani 0.8 2 d S T P B 1
H26A H 0.5095 0.2796 0.5245 0.141 Uiso 0.4 1 calc R U P B 1
H26B H 0.4927 0.2037 0.5459 0.141 Uiso 0.4 1 calc R U P B 1
H26C H 0.4630 0.2667 0.5839 0.141 Uiso 0.4 1 calc R U P B 1
C21A C 0.1690(16) 0.2500 0.4955(7) 0.024(4) Uiso 0.2 2 d S . P B 2
C22A C 0.2268(15) 0.3069(8) 0.5066(6) 0.025(3) Uiso 0.2 1 d . . P B 2
C23A C 0.3272(15) 0.2877(9) 0.5268(6) 0.034(4) Uiso 0.2 1 d . . P B 2
C24A C 0.046(3) 0.2500 0.4759(14) 0.085(9) Uiso 0.2 2 d S . P B 2
H24D H 0.0217 0.2032 0.4704 0.127 Uiso 0.1 1 calc R U P B 2
H24E H 0.0005 0.2718 0.5033 0.127 Uiso 0.1 1 calc R U P B 2
H24F H 0.0402 0.2751 0.4419 0.127 Uiso 0.1 1 calc R U P B 2
C25A C 0.186(2) 0.3815(12) 0.5036(10) 0.083(6) Uiso 0.2 1 d . . P B 2
H25D H 0.2451 0.4122 0.5138 0.125 Uiso 0.2 1 calc R U P B 2
H25E H 0.1626 0.3916 0.4667 0.125 Uiso 0.2 1 calc R U P B 2
H25F H 0.1247 0.3875 0.5283 0.125 Uiso 0.2 1 calc R U P B 2
C26A C 0.413(2) 0.3365(14) 0.5473(11) 0.093(7) Uiso 0.2 1 d . . P B 2
H26D H 0.4771 0.3108 0.5595 0.140 Uiso 0.2 1 calc R U P B 2
H26E H 0.4348 0.3674 0.5182 0.140 Uiso 0.2 1 calc R U P B 2
H26F H 0.3840 0.3629 0.5775 0.140 Uiso 0.2 1 calc R U P B 2
C31 C 0.15655(18) 0.55689(14) 0.51352(9) 0.0304(5) Uani 1 1 d . . . . .
H31 H 0.0902 0.5584 0.4940 0.037 Uiso 1 1 calc R U . . .
C32 C 0.15182(18) 0.55492(14) 0.56909(9) 0.0316(5) Uani 1 1 d . . . . .
H32 H 0.0836 0.5554 0.5870 0.038 Uiso 1 1 calc R U . . .
C33 C 0.24790(18) 0.55225(12) 0.59862(9) 0.0242(4) Uani 1 1 d . . . . .
C34 C 0.34507(18) 0.55254(12) 0.56993(9) 0.0259(5) Uani 1 1 d . . . . .
H34 H 0.4127 0.5511 0.5884 0.031 Uiso 1 1 calc R U . . .
C35 C 0.34197(18) 0.55502(12) 0.51416(9) 0.0262(5) Uani 1 1 d . . . . .
H35 H 0.4089 0.5555 0.4951 0.031 Uiso 1 1 calc R U . . .
C36 C 0.24667(18) 0.55059(12) 0.65843(9) 0.0250(5) Uani 1 1 d . . . . .
C37 C 0.1555(2) 0.52783(15) 0.68634(9) 0.0334(6) Uani 1 1 d . . . . .
H37 H 0.0941 0.5111 0.6673 0.040 Uiso 1 1 calc R U . . .
C38 C 0.1554(2) 0.52986(15) 0.74221(9) 0.0344(6) Uani 1 1 d . . . . .
H38 H 0.0924 0.5147 0.7607 0.041 Uiso 1 1 calc R U . . .
C39 C 0.3281(2) 0.57179(13) 0.74438(10) 0.0316(5) Uani 1 1 d . . . . .
H39 H 0.3893 0.5867 0.7646 0.038 Uiso 1 1 calc R U . . .
C40 C 0.3357(2) 0.57181(14) 0.68883(9) 0.0307(5) Uani 1 1 d . . . . .
H40 H 0.4007 0.5861 0.6716 0.037 Uiso 1 1 calc R U . . .
C1S C 0.0345(5) 0.7500 0.7423(2) 0.102(3) Uani 1 2 d S T P . .
H1SA H 0.0460 0.7500 0.7813 0.153 Uiso 1 2 calc R U P . .
H1SB H -0.0065 0.7906 0.7319 0.153 Uiso 0.5 1 calc R U P . .
H1SC H -0.0065 0.7094 0.7319 0.153 Uiso 0.5 1 calc R U P . .
C2S C 0.1426(4) 0.7500 0.7141(2) 0.0663(14) Uani 1 2 d S T P . .
H2SA H 0.1840 0.7095 0.7257 0.080 Uiso 0.5 1 calc R U P . .
H2SB H 0.1840 0.7905 0.7257 0.080 Uiso 0.5 1 calc R U P . .
C3S C 0.1356(4) 0.7500 0.6531(2) 0.0598(13) Uani 1 2 d S T P . .
H3SA H 0.0940 0.7095 0.6417 0.072 Uiso 0.5 1 calc R U P . .
H3SB H 0.0940 0.7905 0.6417 0.072 Uiso 0.5 1 calc R U P . .
C4S C 0.2414(4) 0.7500 0.62446(19) 0.0553(12) Uani 1 2 d S T P . .
H4SA H 0.2831 0.7095 0.6358 0.066 Uiso 0.5 1 calc R U P . .
H4SB H 0.2831 0.7905 0.6358 0.066 Uiso 0.5 1 calc R U P . .
C5S C 0.2332(4) 0.7500 0.56390(19) 0.0530(11) Uani 1 2 d S T P . .
H5SA H 0.3063 0.7500 0.5483 0.079 Uiso 1 2 calc R U P . .
H5SB H 0.1939 0.7094 0.5520 0.079 Uiso 0.5 1 calc R U P . .
H5SC H 0.1939 0.7906 0.5520 0.079 Uiso 0.5 1 calc R U P . .

loop_
_atom_site_aniso_label
_atom_site_aniso_U_11
_atom_site_aniso_U_22
_atom_site_aniso_U_33
_atom_site_aniso_U_23
_atom_site_aniso_U_13
_atom_site_aniso_U_12
Cu1 0.02532(16) 0.02538(17) 0.01809(15) 0.00127(12) -0.00150(12) 0.00114(13)
Cu2 0.03842(19) 0.02681(18) 0.01839(16) 0.00261(13) 0.00251(13) 0.00350(14)
Fe1 0.0183(2) 0.0211(2) 0.0160(2) 0.000 -0.00114(17) 0.000
Fe2 0.0245(2) 0.0195(2) 0.0207(2) 0.000 0.00015(18) 0.000
Cl1 0.0222(2) 0.0331(3) 0.0264(3) -0.0011(2) -0.00123(19) -0.0030(2)
Cl2 0.0224(2) 0.0378(3) 0.0290(3) -0.0033(2) -0.0010(2) 0.0056(2)
P1 0.0236(3) 0.0296(3) 0.0275(3) -0.0014(2) 0.0044(2) 0.0031(2)
P2 0.0246(3) 0.0246(3) 0.0224(3) 0.0027(2) -0.0026(2) 0.0019(2)
P3 0.0304(4) 0.0298(4) 0.0165(3) 0.000 -0.0001(3) 0.000
P4 0.0316(4) 0.0363(5) 0.0253(4) 0.000 -0.0032(3) 0.000
P5 0.0356(3) 0.0257(3) 0.0272(3) 0.0054(2) 0.0032(2) 0.0024(2)
P6 0.0281(3) 0.0286(3) 0.0387(3) 0.0007(3) 0.0027(2) -0.0046(2)
N1 0.0247(9) 0.0271(9) 0.0186(9) 0.0006(7) -0.0016(7) 0.0016(7)
N2 0.0343(10) 0.0312(10) 0.0180(9) -0.0005(8) -0.0023(7) -0.0011(8)
C11 0.0273(15) 0.0337(17) 0.0208(15) 0.000 -0.0077(12) 0.000
C12 0.0251(10) 0.0274(11) 0.0246(11) 0.0039(9) -0.0100(9) -0.0010(9)
C13 0.0189(9) 0.0262(11) 0.0292(11) -0.0025(9) -0.0073(8) 0.0011(9)
C14 0.051(2) 0.061(3) 0.0179(17) 0.000 -0.0027(15) 0.000
C15 0.0396(13) 0.0276(12) 0.0400(14) 0.0089(11) -0.0123(11) -0.0036(10)
C16 0.0267(12) 0.0345(13) 0.0457(15) -0.0090(11) 0.0008(11) 0.0059(10)
C21 0.0360(19) 0.029(2) 0.0230(14) 0.0030(14) 0.0080(13) 0.0040(18)
C22 0.044(2) 0.0319(18) 0.0247(16) -0.0086(13) 0.0054(16) -0.0085(18)
C23 0.035(3) 0.065(4) 0.016(2) 0.000 -0.0042(17) 0.000
C24 0.065(3) 0.091(3) 0.047(2) 0.025(2) 0.027(2) 0.051(3)
C25 0.140(5) 0.045(2) 0.065(3) -0.034(2) 0.049(3) -0.039(3)
C26 0.041(3) 0.213(11) 0.027(3) 0.000 -0.014(2) 0.000
C31 0.0205(10) 0.0493(15) 0.0215(11) -0.0012(10) -0.0041(8) 0.0024(10)
C32 0.0203(10) 0.0537(15) 0.0209(11) -0.0003(10) 0.0002(8) -0.0002(10)
C33 0.0259(10) 0.0296(11) 0.0170(10) -0.0008(8) -0.0021(8) -0.0009(9)
C34 0.0224(10) 0.0341(12) 0.0211(10) 0.0007(9) -0.0043(8) -0.0001(9)
C35 0.0224(10) 0.0333(12) 0.0228(11) -0.0004(9) 0.0002(8) -0.0011(9)
C36 0.0288(11) 0.0289(11) 0.0174(10) -0.0009(9) -0.0025(8) -0.0013(9)
C37 0.0299(12) 0.0516(16) 0.0189(11) 0.0000(10) -0.0039(9) -0.0126(11)
C38 0.0311(12) 0.0524(16) 0.0197(11) 0.0003(11) -0.0009(9) -0.0090(11)
C39 0.0322(12) 0.0410(14) 0.0216(11) -0.0013(10) -0.0042(9) -0.0054(11)
C40 0.0282(11) 0.0433(14) 0.0207(11) -0.0005(10) -0.0014(9) -0.0070(10)
C1S 0.073(4) 0.195(9) 0.038(3) 0.000 -0.011(3) 0.000
C2S 0.065(3) 0.086(4) 0.048(3) 0.000 -0.014(2) 0.000
C3S 0.050(3) 0.078(4) 0.052(3) 0.000 -0.011(2) 0.000
C4S 0.061(3) 0.054(3) 0.051(3) 0.000 -0.005(2) 0.000
C5S 0.049(2) 0.061(3) 0.049(3) 0.000 -0.005(2) 0.000

loop_
_atom_type_symbol
_atom_type_description
_atom_type_scat_dispersion_real
_atom_type_scat_dispersion_imag
_atom_type_scat_source
C C 0.0181 0.0091 'International Tables Vol C Tables 4.2.6.8 and 6.1.1.4'
H H 0.0000 0.0000 'International Tables Vol C Tables 4.2.6.8 and 6.1.1.4'
N N 0.0311 0.0180 'International Tables Vol C Tables 4.2.6.8 and 6.1.1.4'
P P 0.2955 0.4335 'International Tables Vol C Tables 4.2.6.8 and 6.1.1.4'
Cl Cl 0.3639 0.7018 'International Tables Vol C Tables 4.2.6.8 and 6.1.1.4'
Fe Fe -1.1336 3.1974 'International Tables Vol C Tables 4.2.6.8 and 6.1.1.4'
Cu Cu -1.9646 0.5888 'International Tables Vol C Tables 4.2.6.8 and 6.1.1.4'

loop_
_geom_angle_atom_site_label_1
_geom_angle_atom_site_label_2
_geom_angle_atom_site_label_3
_geom_angle
_geom_angle_site_symmetry_1
_geom_angle_site_symmetry_3
N1 Cu1 P2 113.49(6) . .
N1 Cu1 Cl1 102.34(6) . .
P2 Cu1 Cl1 122.90(2) . .
N1 Cu1 Cl2 105.99(5) . .
P2 Cu1 Cl2 103.33(2) . .
Cl1 Cu1 Cl2 107.71(2) . .
N1 Cu1 Cu2 114.17(6) . .
P2 Cu1 Cu2 131.31(2) . .
Cl1 Cu1 Cu2 53.883(17) . .
Cl2 Cu1 Cu2 53.831(17) . .
N2 Cu2 P5 112.54(6) 2_564 .
N2 Cu2 Cl1 101.20(6) 2_564 .
P5 Cu2 Cl1 120.14(3) . .
N2 Cu2 Cl2 103.25(6) 2_564 .
P5 Cu2 Cl2 110.70(3) . .
Cl1 Cu2 Cl2 107.40(2) . .
N2 Cu2 Cu1 111.27(6) 2_564 .
P5 Cu2 Cu1 135.99(2) . .
Cl1 Cu2 Cu1 53.309(16) . .
Cl2 Cu2 Cu1 54.089(16) . .
C13 Fe1 C13 39.96(12) 7_575 .
C13 Fe1 C11 66.85(10) 7_575 .
C13 Fe1 C11 66.85(10) . .
C13 Fe1 C12 39.82(9) 7_575 7_575
C13 Fe1 C12 67.07(9) . 7_575
C11 Fe1 C12 39.96(8) . 7_575
C13 Fe1 C12 67.07(9) 7_575 .
C13 Fe1 C12 39.82(9) . .
C11 Fe1 C12 39.96(8) . .
C12 Fe1 C12 67.26(13) 7_575 .
C13 Fe1 P2 101.18(6) 7_575 .
C13 Fe1 P2 132.87(7) . .
C11 Fe1 P2 132.25(3) . .
C12 Fe1 P2 100.77(6) 7_575 .
C12 Fe1 P2 167.30(7) . .
C13 Fe1 P2 132.88(7) 7_575 7_575
C13 Fe1 P2 101.18(6) . 7_575
C11 Fe1 P2 132.25(3) . 7_575
C12 Fe1 P2 167.30(7) 7_575 7_575
C12 Fe1 P2 100.77(6) . 7_575
P2 Fe1 P2 90.80(3) . 7_575
C13 Fe1 P1 131.35(7) 7_575 .
C13 Fe1 P1 164.90(7) . .
C11 Fe1 P1 98.83(9) . .
C12 Fe1 P1 99.05(7) 7_575 .
C12 Fe1 P1 130.64(7) . .
P2 Fe1 P1 53.18(2) . .
P2 Fe1 P1 92.05(3) 7_575 .
C13 Fe1 P1 164.90(7) 7_575 7_575
C13 Fe1 P1 131.35(7) . 7_575
C11 Fe1 P1 98.83(9) . 7_575
C12 Fe1 P1 130.64(7) 7_575 7_575
C12 Fe1 P1 99.05(7) . 7_575
P2 Fe1 P1 92.05(3) . 7_575
P2 Fe1 P1 53.18(2) 7_575 7_575
P1 Fe1 P1 52.97(3) . 7_575
C13 Fe1 P3 100.05(7) 7_575 .
C13 Fe1 P3 100.05(7) . .
C11 Fe1 P3 165.98(10) . .
C12 Fe1 P3 131.67(7) 7_575 .
C12 Fe1 P3 131.67(7) . .
P2 Fe1 P3 52.898(19) . .
P2 Fe1 P3 52.898(19) 7_575 .
P1 Fe1 P3 93.71(3) . .
P1 Fe1 P3 93.71(3) 7_575 .
C23 Fe2 C22 40.51(15) . 7_565
C23 Fe2 C22 40.51(15) . .
C22 Fe2 C22 67.9(2) 7_565 .
C23 Fe2 C21 67.71(16) . .
C22 Fe2 C21 67.36(13) 7_565 .
C22 Fe2 C21 40.20(14) . .
C23 Fe2 C21 67.71(16) . 7_565
C22 Fe2 C21 40.20(14) 7_565 7_565
C22 Fe2 C21 67.36(13) . 7_565
C21 Fe2 C21 39.7(2) . 7_565
C21A Fe2 C22A 37.1(5) . .
C21A Fe2 C22A 37.1(5) . 7_565
C22A Fe2 C22A 62.9(8) . 7_565
C21A Fe2 C23A 62.1(6) . .
C22A Fe2 C23A 37.2(6) . .
C22A Fe2 C23A 63.7(6) 7_565 .
C21A Fe2 C23A 62.1(6) . 7_565
C22A Fe2 C23A 63.7(6) . 7_565
C22A Fe2 C23A 37.2(6) 7_565 7_565
C23A Fe2 C23A 39.6(9) . 7_565
C23 Fe2 P5 132.49(4) . 7_565
C22 Fe2 P5 100.78(11) 7_565 7_565
C22 Fe2 P5 167.77(10) . 7_565
C21 Fe2 P5 132.39(12) . 7_565
C21 Fe2 P5 101.18(9) 7_565 7_565
C21A Fe2 P5 116.3(3) . 7_565
C22A Fe2 P5 152.8(5) . 7_565
C22A Fe2 P5 98.6(4) 7_565 7_565
C23A Fe2 P5 153.6(5) . 7_565
C23A Fe2 P5 114.6(4) 7_565 7_565
C23 Fe2 P5 132.49(4) . .
C22 Fe2 P5 167.77(10) 7_565 .
C22 Fe2 P5 100.78(11) . .
C21 Fe2 P5 101.18(9) . .
C21 Fe2 P5 132.39(12) 7_565 .
C21A Fe2 P5 116.3(3) . .
C22A Fe2 P5 98.6(4) . .
C22A Fe2 P5 152.8(5) 7_565 .
C23A Fe2 P5 114.6(4) . .
C23A Fe2 P5 153.6(5) 7_565 .
P5 Fe2 P5 90.12(4) 7_565 .
Cu1 Cl1 Cu2 72.808(19) . .
Cu2 Cl2 Cu1 72.080(19) . .
P2 P1 P1 106.69(2) . 7_575
P2 P1 Fe1 62.53(2) . .
P1 P1 Fe1 63.514(15) 7_575 .
P3 P2 P1 111.05(4) . .
P3 P2 Cu1 122.81(3) . .
P1 P2 Cu1 125.56(3) . .
P3 P2 Fe1 64.77(3) . .
P1 P2 Fe1 64.29(2) . .
Cu1 P2 Fe1 146.37(3) . .
P2 P3 P2 104.50(5) . 7_575
P2 P3 Fe1 62.33(2) . .
P2 P3 Fe1 62.33(2) 7_575 .
P5 P4 P5 104.90(5) 7_565 .
P5 P4 Fe2 62.76(3) 7_565 .
P5 P4 Fe2 62.76(3) . .
P4 P5 P6 110.71(4) . .
P4 P5 Cu2 123.82(4) . .
P6 P5 Cu2 124.53(4) . .
P4 P5 Fe2 64.70(3) . .
P6 P5 Fe2 63.94(3) . .
Cu2 P5 Fe2 148.53(3) . .
P6 P6 P5 106.82(2) 7_565 .
P6 P6 Fe2 63.599(17) 7_565 .
P5 P6 Fe2 63.00(3) . .
C35 N1 C31 117.15(19) . .
C35 N1 Cu1 122.02(15) . .
C31 N1 Cu1 120.80(15) . .
C38 N2 C39 117.4(2) . .
C38 N2 Cu2 120.86(16) . 2_565
C39 N2 Cu2 121.56(16) . 2_565
C12 C11 C12 108.4(3) . 7_575
C12 C11 C14 125.78(14) . .
C12 C11 C14 125.78(14) 7_575 .
C12 C11 Fe1 70.09(15) . .
C12 C11 Fe1 70.09(15) 7_575 .
C14 C11 Fe1 128.2(2) . .
C13 C12 C11 107.6(2) . .
C13 C12 C15 126.1(2) . .
C11 C12 C15 126.2(2) . .
C13 C12 Fe1 70.01(12) . .
C11 C12 Fe1 69.95(15) . .
C15 C12 Fe1 127.22(16) . .
C12 C13 C13 108.19(13) . 7_575
C12 C13 C16 124.9(2) . .
C13 C13 C16 126.90(14) 7_575 .
C12 C13 Fe1 70.17(12) . .
C13 C13 Fe1 70.02(6) 7_575 .
C16 C13 Fe1 127.32(16) . .
C11 C14 H14A 109.5 . .
C11 C14 H14B 109.5 . .
H14A C14 H14B 109.5 . .
C11 C14 H14C 109.5 . .
H14A C14 H14C 109.5 . .
H14B C14 H14C 109.5 . .
C12 C15 H15A 109.5 . .
C12 C15 H15B 109.5 . .
H15A C15 H15B 109.5 . .
C12 C15 H15C 109.5 . .
H15A C15 H15C 109.5 . .
H15B C15 H15C 109.5 . .
C13 C16 H16A 109.5 . .
C13 C16 H16B 109.5 . .
H16A C16 H16B 109.5 . .
C13 C16 H16C 109.5 . .
H16A C16 H16C 109.5 . .
H16B C16 H16C 109.5 . .
C21 C21 C22 108.4(2) 7_565 .
C21 C21 C24 126.0(3) 7_565 .
C22 C21 C24 125.5(4) . .
C21 C21 Fe2 70.16(10) 7_565 .
C22 C21 Fe2 69.63(17) . .
C24 C21 Fe2 128.0(2) . .
C21 C22 C23 107.7(3) . .
C21 C22 C25 125.1(5) . .
C23 C22 C25 127.1(5) . .
C21 C22 Fe2 70.17(18) . .
C23 C22 Fe2 69.5(2) . .
C25 C22 Fe2 127.8(3) . .
C22 C23 C22 107.7(4) . 7_565
C22 C23 C26 126.2(2) . .
C22 C23 C26 126.2(2) 7_565 .
C22 C23 Fe2 70.0(2) . .
C22 C23 Fe2 70.0(2) 7_565 .
C26 C23 Fe2 126.2(4) . .
C21 C24 H24A 109.5 . .
C21 C24 H24B 109.5 . .
H24A C24 H24B 109.5 . .
C21 C24 H24C 109.5 . .
H24A C24 H24C 109.5 . .
H24B C24 H24C 109.5 . .
C22 C25 H25A 109.5 . .
C22 C25 H25B 109.5 . .
H25A C25 H25B 109.5 . .
C22 C25 H25C 109.5 . .
H25A C25 H25C 109.5 . .
H25B C25 H25C 109.5 . .
C23 C26 H26A 109.5 . .
C23 C26 H26B 109.5 . .
H26A C26 H26B 109.5 . .
C23 C26 H26C 109.5 . .
H26A C26 H26C 109.5 . .
H26B C26 H26C 109.5 . .
C22A C21A C22A 111.5(18) . 7_565
C22A C21A C24A 124.2(9) . .
C22A C21A C24A 124.2(9) 7_565 .
C22A C21A Fe2 72.7(10) . .
C22A C21A Fe2 72.7(10) 7_565 .
C24A C21A Fe2 125.3(16) . .
C21A C22A C23A 108.4(14) . .
C21A C22A C25A 127.1(17) . .
C23A C22A C25A 124.2(18) . .
C21A C22A Fe2 70.2(11) . .
C23A C22A Fe2 73.2(9) . .
C25A C22A Fe2 127.3(12) . .
C22A C23A C23A 105.8(10) . 7_565
C22A C23A C26A 124.8(18) . .
C23A C23A C26A 129.3(13) 7_565 .
C22A C23A Fe2 69.6(9) . .
C23A C23A Fe2 70.2(4) 7_565 .
C26A C23A Fe2 127.4(14) . .
C21A C24A H24D 109.5 . .
C21A C24A H24E 109.5 . .
H24D C24A H24E 109.5 . .
C21A C24A H24F 109.5 . .
H24D C24A H24F 109.5 . .
H24E C24A H24F 109.5 . .
C22A C25A H25D 109.5 . .
C22A C25A H25E 109.5 . .
H25D C25A H25E 109.5 . .
C22A C25A H25F 109.5 . .
H25D C25A H25F 109.5 . .
H25E C25A H25F 109.5 . .
C23A C26A H26D 109.5 . .
C23A C26A H26E 109.5 . .
H26D C26A H26E 109.5 . .
C23A C26A H26F 109.5 . .
H26D C26A H26F 109.5 . .
H26E C26A H26F 109.5 . .
N1 C31 C32 123.4(2) . .
N1 C31 H31 118.3 . .
C32 C31 H31 118.3 . .
C31 C32 C33 119.4(2) . .
C31 C32 H32 120.3 . .
C33 C32 H32 120.3 . .
C34 C33 C32 117.4(2) . .
C34 C33 C36 121.4(2) . .
C32 C33 C36 121.2(2) . .
C35 C34 C33 119.2(2) . .
C35 C34 H34 120.4 . .
C33 C34 H34 120.4 . .
N1 C35 C34 123.5(2) . .
N1 C35 H35 118.3 . .
C34 C35 H35 118.3 . .
C37 C36 C40 117.4(2) . .
C37 C36 C33 120.8(2) . .
C40 C36 C33 121.8(2) . .
C38 C37 C36 119.2(2) . .
C38 C37 H37 120.4 . .
C36 C37 H37 120.4 . .
N2 C38 C37 123.3(2) . .
N2 C38 H38 118.4 . .
C37 C38 H38 118.4 . .
N2 C39 C40 123.5(2) . .
N2 C39 H39 118.3 . .
C40 C39 H39 118.3 . .
C39 C40 C36 119.2(2) . .
C39 C40 H40 120.4 . .
C36 C40 H40 120.4 . .
C2S C1S H1SA 109.5 . .
C2S C1S H1SB 109.5 . .
H1SA C1S H1SB 109.5 . .
C2S C1S H1SC 109.5 . .
H1SA C1S H1SC 109.5 . .
H1SB C1S H1SC 109.5 . .
C1S C2S C3S 114.5(4) . .
C1S C2S H2SA 108.6 . .
C3S C2S H2SA 108.6 . .
C1S C2S H2SB 108.6 . .
C3S C2S H2SB 108.6 . .
H2SA C2S H2SB 107.6 . .
C4S C3S C2S 115.4(4) . .
C4S C3S H3SA 108.4 . .
C2S C3S H3SA 108.4 . .
C4S C3S H3SB 108.4 . .
C2S C3S H3SB 108.4 . .
H3SA C3S H3SB 107.5 . .
C3S C4S C5S 114.8(4) . .
C3S C4S H4SA 108.6 . .
C5S C4S H4SA 108.6 . .
C3S C4S H4SB 108.6 . .
C5S C4S H4SB 108.6 . .
H4SA C4S H4SB 107.6 . .
C4S C5S H5SA 109.5 . .
C4S C5S H5SB 109.5 . .
H5SA C5S H5SB 109.5 . .
C4S C5S H5SC 109.5 . .
H5SA C5S H5SC 109.5 . .
H5SB C5S H5SC 109.5 . .

loop_
_geom_bond_atom_site_label_1
_geom_bond_atom_site_label_2
_geom_bond_distance
_geom_bond_site_symmetry_2
Cu1 N1 2.0247(18) .
Cu1 P2 2.1736(7) .
Cu1 Cl1 2.3351(6) .
Cu1 Cl2 2.3681(6) .
Cu1 Cu2 2.7820(5) .
Cu2 N2 2.0406(19) 2_564
Cu2 P5 2.1820(7) .
Cu2 Cl1 2.3524(6) .
Cu2 Cl2 2.3603(7) .
Fe1 C13 2.094(2) 7_575
Fe1 C13 2.094(2) .
Fe1 C11 2.094(3) .
Fe1 C12 2.096(2) 7_575
Fe1 C12 2.096(2) .
Fe1 P2 2.3359(6) .
Fe1 P2 2.3359(6) 7_575
Fe1 P1 2.3719(7) .
Fe1 P1 2.3720(7) 7_575
Fe1 P3 2.3857(9) .
Fe2 C23 2.070(4) .
Fe2 C22 2.075(3) 7_565
Fe2 C22 2.075(3) .
Fe2 C21 2.082(3) .
Fe2 C21 2.082(3) 7_565
Fe2 C21A 2.116(19) .
Fe2 C22A 2.148(14) .
Fe2 C22A 2.148(14) 7_565
Fe2 C23A 2.194(16) .
Fe2 C23A 2.195(16) 7_565
Fe2 P5 2.3535(7) 7_565
Fe2 P5 2.3535(7) .
P1 P2 2.1075(8) .
P1 P1 2.1158(12) 7_575
P2 P3 2.1035(8) .
P3 P2 2.1035(8) 7_575
P4 P5 2.1012(8) 7_565
P4 P5 2.1012(8) .
P5 P6 2.1114(9) .
P6 P6 2.1101(13) 7_565
N1 C35 1.336(3) .
N1 C31 1.338(3) .
N2 C38 1.333(3) .
N2 C39 1.336(3) .
N2 Cu2 2.0405(19) 2_565
C11 C12 1.432(3) .
C11 C12 1.432(3) 7_575
C11 C14 1.493(5) .
C12 C13 1.427(3) .
C12 C15 1.503(3) .
C13 C13 1.431(5) 7_575
C13 C16 1.500(3) .
C14 H14A 0.9800 .
C14 H14B 0.9800 .
C14 H14C 0.9800 .
C15 H15A 0.9800 .
C15 H15B 0.9800 .
C15 H15C 0.9800 .
C16 H16A 0.9800 .
C16 H16B 0.9800 .
C16 H16C 0.9800 .
C21 C21 1.413(7) 7_565
C21 C22 1.429(5) .
C21 C24 1.494(5) .
C22 C23 1.435(5) .
C22 C25 1.491(5) .
C23 C22 1.435(5) 7_565
C23 C26 1.499(7) .
C24 H24A 0.9800 .
C24 H24B 0.9800 .
C24 H24C 0.9800 .
C25 H25A 0.9800 .
C25 H25B 0.9800 .
C25 H25C 0.9800 .
C26 H26A 0.9800 .
C26 H26B 0.9800 .
C26 H26C 0.9800 .
C21A C22A 1.36(2) .
C21A C22A 1.36(2) 7_565
C21A C24A 1.59(4) .
C22A C23A 1.39(2) .
C22A C25A 1.56(3) .
C23A C23A 1.49(3) 7_565
C23A C26A 1.52(3) .
C24A H24D 0.9800 .
C24A H24E 0.9800 .
C24A H24F 0.9800 .
C25A H25D 0.9800 .
C25A H25E 0.9800 .
C25A H25F 0.9800 .
C26A H26D 0.9800 .
C26A H26E 0.9800 .
C26A H26F 0.9800 .
C31 C32 1.381(3) .
C31 H31 0.9500 .
C32 C33 1.392(3) .
C32 H32 0.9500 .
C33 C34 1.391(3) .
C33 C36 1.485(3) .
C34 C35 1.385(3) .
C34 H34 0.9500 .
C35 H35 0.9500 .
C36 C37 1.393(3) .
C36 C40 1.394(3) .
C37 C38 1.387(3) .
C37 H37 0.9500 .
C38 H38 0.9500 .
C39 C40 1.382(3) .
C39 H39 0.9500 .
C40 H40 0.9500 .
C1S C2S 1.502(8) .
C1S H1SA 0.9800 .
C1S H1SB 0.9800 .
C1S H1SC 0.9800 .
C2S C3S 1.515(7) .
C2S H2SA 0.9900 .
C2S H2SB 0.9900 .
C3S C4S 1.484(7) .
C3S H3SA 0.9900 .
C3S H3SB 0.9900 .
C4S C5S 1.507(6) .
C4S H4SA 0.9900 .
C4S H4SB 0.9900 .
C5S H5SA 0.9800 .
C5S H5SB 0.9800 .
C5S H5SC 0.9800 .
